data_4340133
loop_
_publ_author_name
'Sen, Susan'
'Neogi, Subhadip'
'Aijaz, Arshad'
'Xu, Qiang'
'Bharadwaj, Parimal K.'

_publ_section_title
;
 Construction of non-interpenetrated charged metal-organic frameworks with
 doubly pillared layers: pore modification and selective gas adsorption.
;
_journal_issue 14
_journal_name_full 'Inorganic chemistry'
_journal_page_first 7591
_journal_page_last 7598
_journal_paper_doi 10.1021/ic500900n
_journal_volume 53
_journal_year 2014
_chemical_formula_moiety 'C51 H33 N6 O8 Zn2'
_chemical_formula_sum 'C51 H33 N6 O8 Zn2'
_chemical_formula_weight 988.57
_chemical_name_systematic
;
 ?
;
_space_group_IT_number 11
_symmetry_cell_setting monoclinic
_symmetry_space_group_name_Hall '-P 2yb'
_symmetry_space_group_name_H-M 'P 1 21/m 1'
_atom_sites_solution_hydrogens geom
_atom_sites_solution_primary direct
_atom_sites_solution_secondary difmap
_audit_creation_method SHELXL-97
_cell_angle_alpha 90.00
_cell_angle_beta 114.5400(10)
_cell_angle_gamma 90.00
_cell_formula_units_Z 4
_cell_length_a 18.3859(11)
_cell_length_b 28.9574(18)
_cell_length_c 18.3999(12)
_cell_measurement_temperature 100(2)
_cell_measurement_theta_max 28.6
_cell_measurement_theta_min 2.2
_cell_volume 8911.4(10)
_computing_cell_refinement 'SAINT 6.45 ( Bruker, 2003)'
_computing_data_collection 'SMART 5.628 (Bruker, 2003)'
_computing_data_reduction 'SAINT 6.45 ( Bruker, 2003)'
_computing_molecular_graphics 'Diamond 2.1e'
_computing_structure_refinement 'SHELXL-97 (Sheldrick, 1997)'
_computing_structure_solution SIR-97
_diffrn_ambient_temperature 100(2)
_diffrn_measured_fraction_theta_full 0.997
_diffrn_measured_fraction_theta_max 0.997
_diffrn_measurement_device_type 'Bruker SMART APEX'
_diffrn_measurement_method /w-scans
_diffrn_radiation_monochromator graphite
_diffrn_radiation_source 'fine-focus sealed tube'
_diffrn_radiation_type MoK\a
_diffrn_radiation_wavelength 0.71073
_diffrn_reflns_av_R_equivalents 0.0528
_diffrn_reflns_av_sigmaI/netI 0.0664
_diffrn_reflns_limit_h_max 24
_diffrn_reflns_limit_h_min -24
_diffrn_reflns_limit_k_max 34
_diffrn_reflns_limit_k_min -38
_diffrn_reflns_limit_l_max 20
_diffrn_reflns_limit_l_min -24
_diffrn_reflns_number 76472
_diffrn_reflns_theta_full 28.32
_diffrn_reflns_theta_max 28.32
_diffrn_reflns_theta_min 2.05
_exptl_absorpt_coefficient_mu 0.570
_exptl_absorpt_correction_T_max 0.8932
_exptl_absorpt_correction_T_min 0.8770
_exptl_absorpt_correction_type empirical
_exptl_absorpt_process_details 'SADABAS 2.10 (Bruker 2003)'
_exptl_crystal_colour colorless
_exptl_crystal_density_diffrn 0.737
_exptl_crystal_density_method 'not measured'
_exptl_crystal_description plate
_exptl_crystal_F_000 2020
_exptl_crystal_size_max 0.21
_exptl_crystal_size_mid 0.19
_exptl_crystal_size_min 0.18
_platon_squeeze_details ' ?'
_refine_diff_density_max 1.174
_refine_diff_density_min -0.694
_refine_diff_density_rms 0.088
_refine_ls_extinction_method none
_refine_ls_goodness_of_fit_ref 1.070
_refine_ls_hydrogen_treatment constr
_refine_ls_matrix_type full
_refine_ls_number_parameters 607
_refine_ls_number_reflns 22572
_refine_ls_number_restraints 0
_refine_ls_restrained_S_all 1.070
_refine_ls_R_factor_all 0.1056
_refine_ls_R_factor_gt 0.0665
_refine_ls_shift/su_max 0.001
_refine_ls_shift/su_mean 0.000
_refine_ls_structure_factor_coef Fsqd
_refine_ls_weighting_details 'calc w=1/[\s^2^(Fo^2^)+(0.1095P)^2^+0.0000P] where P=(Fo^2^+2Fc^2^)/3'
_refine_ls_weighting_scheme calc
_refine_ls_wR_factor_gt 0.1938
_refine_ls_wR_factor_ref 0.2089
_reflns_number_gt 12552
_reflns_number_total 22572
_reflns_threshold_expression >2sigma(I)
_cod_data_source_file ic500900n_si_002.cif
_cod_data_source_block compound3
_cod_depositor_comments
;
The following automatic conversions were performed:

'_symmetry_cell_setting' value 'Monoclinic' changed to 'monoclinic'
according to
/usr/data/users/saulius/crontab/automatic-downloads/rss-feeds/ACS/lib/dictionaries/cif_core.dic
dictionary named 'cif_core.dic' version 2.4.2 from 2011-04-26.

Automatic conversion script
Id: cif_fix_values 2281 2013-09-26 08:29:07Z andrius 

 Adding full bibliography for 4340131--4340133.cif.
;
_cod_original_sg_symbol_H-M P21/m
_cod_database_code 4340133

loop_
_symmetry_equiv_pos_as_xyz
'x, y, z'
'-x, y+1/2, -z'
'-x, -y, -z'
'x, -y-1/2, z'

loop_
_atom_site_label
_atom_site_type_symbol
_atom_site_fract_x
_atom_site_fract_y
_atom_site_fract_z
_atom_site_U_iso_or_equiv
_atom_site_adp_type
_atom_site_occupancy
_atom_site_symmetry_multiplicity
_atom_site_calc_flag
_atom_site_refinement_flags
Zn1 Zn 0.079122(15) 0.454906(10) 0.078422(19) 0.02555(10) Uani 1 1 d .
Zn2 Zn 0.421605(15) 0.545088(10) 0.420920(19) 0.02555(10) Uani 1 1 d .
O1 O 0.19396(11) 0.45661(6) 0.17110(13) 0.0365(5) Uani 1 1 d .
O2 O 0.32881(11) 0.54334(6) 0.30614(13) 0.0347(5) Uani 1 1 d .
O3 O 0.06446(10) 0.52515(6) 0.08028(12) 0.0337(5) Uani 1 1 d .
O4 O 0.41948(10) 0.47512(6) 0.43574(12) 0.0334(5) Uani 1 1 d .
O5 O 0.49506(10) 0.58297(6) 0.51491(12) 0.0342(5) Uani 1 1 d .
O6 O 0.15303(11) 0.38662(7) 0.12699(14) 0.0424(6) Uani 1 1 d .
O7 O 0.37322(11) 0.61334(7) 0.34683(13) 0.0436(6) Uani 1 1 d .
N8 N 0.12504(13) 0.46144(8) -0.01022(17) 0.0373(6) Uani 1 1 d .
O9 O -0.01506(10) 0.41704(6) 0.00451(12) 0.0349(5) Uani 1 1 d .
N10 N 0.03107(14) 0.45112(8) 0.16632(17) 0.0384(6) Uani 1 1 d .
N11 N 0.33400(15) 0.54893(9) 0.46943(17) 0.0404(6) Uani 1 1 d .
N12 N 0.51039(14) 0.53873(8) 0.37523(16) 0.0368(6) Uani 1 1 d .
C13 C 0.41910(15) 0.36109(9) 0.35783(18) 0.0335(7) Uani 1 1 d .
H13 H 0.4660 0.3496 0.3975 0.040 Uiso 1 1 calc R
C14 C 0.06718(14) 0.56444(9) 0.05681(17) 0.0254(6) Uani 1 1 d .
C15 C 0.14221(16) 0.63899(9) 0.08094(18) 0.0342(7) Uani 1 1 d .
H15 H 0.1027 0.6504 0.0338 0.041 Uiso 1 1 calc R
C16 C 0.30188(15) 0.34945(8) 0.23404(18) 0.0314(6) Uani 1 1 d .
H16 H 0.2708 0.3301 0.1923 0.038 Uiso 1 1 calc R
C19 C 0.26599(16) 0.65068(9) 0.19775(18) 0.0341(7) Uani 1 1 d .
H19 H 0.3080 0.6699 0.2286 0.041 Uiso 1 1 calc R
C20 C 0.44338(14) 0.43544(9) 0.43298(17) 0.0260(6) Uani 1 1 d .
C21 C 0.32602(14) 0.58633(9) 0.29667(18) 0.0304(6) Uani 1 1 d .
C24 C 0.39521(14) 0.40591(9) 0.36091(17) 0.0293(6) Uani 1 1 d .
C25 C 0.20388(15) 0.41375(9) 0.17411(18) 0.0321(7) Uani 1 1 d .
C26 C 0.20597(16) 0.66630(8) 0.12863(18) 0.0336(7) Uani 1 1 d .
C27 C 0.27949(14) 0.39467(9) 0.23727(18) 0.0308(7) Uani 1 1 d .
C28 C 0.37173(16) 0.33384(8) 0.29454(19) 0.0359(7) Uani 1 1 d .
C29 C 0.13925(14) 0.59405(9) 0.10573(17) 0.0286(6) Uani 1 1 d .
C30 C 0.3520(2) 0.2500 0.2834(3) 0.0339(10) Uani 1 2 d S
H30 H 0.2979 0.2500 0.2726 0.041 Uiso 1 2 calc SR
C31 C 0.2173(2) 0.7500 0.1484(3) 0.0349(10) Uani 1 2 d S
H31 H 0.2277 0.7500 0.2024 0.042 Uiso 1 2 calc SR
C32 C 0.26230(15) 0.60510(8) 0.22057(17) 0.0297(6) Uani 1 1 d .
C33 C 0.19953(15) 0.57674(9) 0.17437(18) 0.0307(7) Uani 1 1 d .
H33 H 0.1979 0.5462 0.1894 0.037 Uiso 1 1 calc R
N34 N 0.39728(13) 0.28693(7) 0.29240(16) 0.0381(6) Uani 1 1 d .
C35 C 0.32624(15) 0.42323(9) 0.30047(18) 0.0299(6) Uani 1 1 d .
H35 H 0.3112 0.4538 0.3021 0.036 Uiso 1 1 calc R
N36 N 0.20847(15) 0.71306(7) 0.10262(16) 0.0408(7) Uani 1 1 d .
C37 C 0.17130(19) 0.49618(11) -0.0106(2) 0.0463(8) Uani 1 1 d .
H37 H 0.1815 0.5191 0.0278 0.056 Uiso 1 1 calc R
C38 C 0.51051(18) 0.50307(11) 0.3287(2) 0.0444(8) Uani 1 1 d .
H38 H 0.4724 0.4800 0.3191 0.053 Uiso 1 1 calc R
C39 C 0.56384(19) 0.49871(11) 0.2945(2) 0.0466(8) Uani 1 1 d .
H39 H 0.5616 0.4732 0.2630 0.056 Uiso 1 1 calc R
C40 C 0.19299(19) 0.46752(12) -0.1202(2) 0.0514(9) Uani 1 1 d .
C41 C 0.6205(2) 0.53232(12) 0.3071(2) 0.0503(9) Uani 1 1 d .
C42 C 0.20555(18) 0.50073(11) -0.0643(2) 0.0485(9) Uani 1 1 d .
H42 H 0.2369 0.5263 -0.0622 0.058 Uiso 1 1 calc R
C43 C 0.33474(19) 0.58208(12) 0.5194(2) 0.0508(9) Uani 1 1 d .
H43 H 0.3735 0.6050 0.5317 0.061 Uiso 1 1 calc R
C44 C -0.0203(2) 0.41835(12) 0.1646(2) 0.0523(9) Uani 1 1 d .
H44 H -0.0339 0.3959 0.1250 0.063 Uiso 1 1 calc R
C45 C 0.6746(2) 0.53139(14) 0.2651(3) 0.0611(10) Uani 1 1 d .
C46 C 0.2240(2) 0.55158(13) 0.5386(3) 0.0611(11) Uani 1 1 d .
C47 C -0.0383(2) 0.44848(13) 0.2749(3) 0.0623(11) Uani 1 1 d .
C48 C 0.2347(2) 0.46885(14) -0.1751(3) 0.0585(10) Uani 1 1 d .
C49 C 0.5687(2) 0.56934(12) 0.3910(2) 0.0553(10) Uani 1 1 d .
H49 H 0.5723 0.5933 0.4260 0.066 Uiso 1 1 calc R
C50 C 0.6241(2) 0.56781(14) 0.3589(3) 0.0658(12) Uani 1 1 d .
H50 H 0.6636 0.5903 0.3718 0.079 Uiso 1 1 calc R
C51 C 0.2817(2) 0.58447(14) 0.5539(3) 0.0628(11) Uani 1 1 d .
H51 H 0.2849 0.6088 0.5881 0.075 Uiso 1 1 calc R
C52 C -0.0540(2) 0.41610(14) 0.2181(3) 0.0609(10) Uani 1 1 d .
H52 H -0.0883 0.3919 0.2152 0.073 Uiso 1 1 calc R
C53 C 0.47402(17) 0.27333(10) 0.3060(3) 0.0575(11) Uani 1 1 d .
H53 H 0.5171 0.2925 0.3136 0.069 Uiso 1 1 calc R
C54 C 0.1094(2) 0.43056(13) -0.0681(2) 0.0571(10) Uani 1 1 d .
H54 H 0.0743 0.4067 -0.0714 0.069 Uiso 1 1 calc R
C55 C 0.1412(2) 0.43155(14) -0.1232(3) 0.0664(12) Uani 1 1 d .
H55 H 0.1287 0.4087 -0.1620 0.080 Uiso 1 1 calc R
C56 C 0.1954(2) 0.72673(10) 0.0265(2) 0.0551(10) Uani 1 1 d .
H56 H 0.1880 0.7076 -0.0165 0.066 Uiso 1 1 calc R
C57 C 0.2203(3) 0.51747(13) 0.4830(3) 0.0790(15) Uani 1 1 d .
H57 H 0.1805 0.4950 0.4680 0.095 Uiso 1 1 calc R
C58 C -0.0781(3) 0.44879(15) 0.3320(4) 0.0863(17) Uani 1 1 d .
C59 C 0.1693(3) 0.55147(14) 0.5783(4) 0.0897(18) Uani 1 1 d .
C61 C 0.0486(3) 0.48261(12) 0.2240(3) 0.0671(12) Uani 1 1 d .
H61 H 0.0842 0.5060 0.2265 0.080 Uiso 1 1 calc R
C62 C 0.0176(3) 0.48255(14) 0.2793(3) 0.0840(15) Uani 1 1 d .
H62 H 0.0331 0.5047 0.3194 0.101 Uiso 1 1 calc R
C63 C 0.2760(2) 0.51749(12) 0.4509(3) 0.0645(12) Uani 1 1 d .
H63 H 0.2730 0.4945 0.4146 0.077 Uiso 1 1 calc R
C65 C 0.1169(3) 0.5207(3) 0.5726(3) 0.131(3) Uani 1 1 d .
H65 H 0.1080 0.4974 0.5350 0.157 Uiso 1 1 calc R
C66 C 0.2281(4) 0.4392(3) -0.2266(4) 0.142(3) Uani 1 1 d .
H66 H 0.1900 0.4162 -0.2359 0.170 Uiso 1 1 calc R
C67 C -0.0729(3) 0.4809(3) 0.3826(3) 0.150(4) Uani 1 1 d .
H67 H -0.0385 0.5057 0.3888 0.180 Uiso 1 1 calc R
C69 C 0.7271(4) 0.5621(2) 0.2706(4) 0.136(3) Uani 1 1 d .
H69 H 0.7352 0.5864 0.3061 0.163 Uiso 1 1 calc R
C83 C 0.2911(8) 0.4971(4) -0.1647(9) 0.410(14) Uani 1 1 d .
H83 H 0.3075 0.5165 -0.1205 0.492 Uiso 1 1 calc R
C86 C 0.6703(8) 0.4992(4) 0.2148(9) 0.419(15) Uani 1 1 d .
H86 H 0.6405 0.4728 0.2123 0.502 Uiso 1 1 calc R
C100 C 0.1764(10) 0.5824(3) 0.6293(11) 0.452(15) Uani 1 1 d .
H100 H 0.2122 0.6065 0.6358 0.543 Uiso 1 1 calc R
C109 C -0.1332(10) 0.4178(3) 0.3235(10) 0.428(13) Uani 1 1 d .
H109 H -0.1439 0.3951 0.2846 0.514 Uiso 1 1 calc R

loop_
_atom_site_aniso_label
_atom_site_aniso_U_11
_atom_site_aniso_U_22
_atom_site_aniso_U_33
_atom_site_aniso_U_23
_atom_site_aniso_U_13
_atom_site_aniso_U_12
Zn1 0.01686(15) 0.03126(17) 0.01864(19) 0.00071(12) -0.00249(13) 0.00010(11)
Zn2 0.01832(15) 0.03098(17) 0.01756(19) -0.00018(12) -0.00229(13) 0.00112(11)
O1 0.0260(9) 0.0296(10) 0.0338(14) 0.0026(8) -0.0074(9) 0.0072(7)
O2 0.0300(10) 0.0300(10) 0.0257(12) 0.0072(8) -0.0069(9) 0.0006(7)
O3 0.0276(9) 0.0301(10) 0.0294(13) 0.0025(8) -0.0020(8) 0.0001(8)
O4 0.0305(9) 0.0291(10) 0.0278(13) 0.0005(8) -0.0008(9) 0.0035(8)
O5 0.0282(9) 0.0339(10) 0.0223(12) -0.0038(8) -0.0076(8) 0.0056(8)
O6 0.0278(9) 0.0395(11) 0.0360(14) -0.0050(9) -0.0106(9) 0.0005(8)
O7 0.0339(10) 0.0398(11) 0.0298(14) -0.0003(9) -0.0138(9) -0.0049(8)
N8 0.0263(11) 0.0475(15) 0.0336(17) -0.0028(11) 0.0079(11) -0.0009(10)
O9 0.0239(9) 0.0345(10) 0.0273(13) 0.0038(8) -0.0082(8) -0.0024(7)
N10 0.0345(13) 0.0484(14) 0.0322(17) 0.0000(11) 0.0136(12) -0.0025(11)
N11 0.0344(13) 0.0479(15) 0.0400(18) 0.0001(12) 0.0166(13) -0.0032(11)
N12 0.0306(12) 0.0477(15) 0.0288(16) -0.0006(11) 0.0091(11) -0.0040(10)
C13 0.0248(12) 0.0307(14) 0.0342(19) 0.0026(11) 0.0017(12) -0.0005(10)
C14 0.0207(11) 0.0276(13) 0.0194(15) -0.0026(10) -0.0001(10) 0.0015(10)
C15 0.0324(14) 0.0298(14) 0.0272(18) 0.0004(11) -0.0009(12) 0.0036(11)
C16 0.0263(12) 0.0264(13) 0.0321(18) -0.0017(11) 0.0026(12) -0.0011(10)
C19 0.0315(13) 0.0243(13) 0.0330(19) -0.0022(11) -0.0001(12) -0.0007(10)
C20 0.0164(10) 0.0301(13) 0.0228(16) 0.0052(11) -0.0005(10) -0.0026(10)
C21 0.0224(12) 0.0360(15) 0.0214(16) 0.0059(11) -0.0023(11) 0.0048(10)
C24 0.0209(11) 0.0330(14) 0.0261(17) 0.0029(11) 0.0019(11) -0.0018(10)
C25 0.0251(12) 0.0355(15) 0.0274(18) 0.0019(11) 0.0028(12) 0.0020(11)
C26 0.0397(14) 0.0184(12) 0.0317(18) 0.0002(10) 0.0039(13) 0.0017(10)
C27 0.0210(11) 0.0284(13) 0.0326(18) 0.0020(11) 0.0006(11) -0.0010(10)
C28 0.0327(14) 0.0211(12) 0.042(2) 0.0056(11) 0.0037(13) 0.0016(10)
C29 0.0226(12) 0.0323(14) 0.0220(16) -0.0017(11) 0.0004(11) 0.0040(10)
C30 0.0246(17) 0.0296(19) 0.034(3) 0.000 -0.0012(17) 0.000
C31 0.036(2) 0.0261(19) 0.025(2) 0.000 -0.0058(17) 0.000
C32 0.0333(13) 0.0279(13) 0.0182(16) 0.0004(10) 0.0011(12) 0.0037(10)
C33 0.0284(13) 0.0240(12) 0.0290(18) 0.0000(10) 0.0010(12) 0.0008(10)
N34 0.0254(11) 0.0272(12) 0.0462(18) -0.0016(10) -0.0007(11) 0.0020(9)
C35 0.0265(12) 0.0240(12) 0.0296(17) 0.0013(11) 0.0020(12) -0.0001(10)
N36 0.0494(14) 0.0292(12) 0.0253(16) 0.0021(10) -0.0029(12) 0.0014(10)
C37 0.0484(18) 0.0472(18) 0.046(2) -0.0113(15) 0.0220(17) -0.0087(14)
C38 0.0399(16) 0.0478(17) 0.045(2) -0.0072(15) 0.0173(16) -0.0096(13)
C39 0.0485(18) 0.0521(18) 0.041(2) -0.0081(15) 0.0207(17) -0.0018(14)
C40 0.0434(18) 0.067(2) 0.049(3) -0.0089(18) 0.0244(17) -0.0086(16)
C41 0.0465(18) 0.065(2) 0.046(2) -0.0030(17) 0.0257(17) -0.0080(16)
C42 0.0377(16) 0.0530(19) 0.054(3) -0.0013(16) 0.0177(16) -0.0080(14)
C43 0.0416(17) 0.0523(19) 0.057(3) -0.0131(17) 0.0197(17) 0.0034(14)
C44 0.059(2) 0.058(2) 0.039(2) 0.0040(16) 0.0186(18) -0.0126(16)
C45 0.067(2) 0.072(2) 0.057(3) -0.020(2) 0.039(2) -0.0217(19)
C46 0.075(3) 0.055(2) 0.078(3) 0.0161(19) 0.056(2) 0.0211(19)
C47 0.073(3) 0.063(2) 0.075(3) 0.025(2) 0.055(2) 0.0158(19)
C48 0.0480(19) 0.074(2) 0.063(3) -0.017(2) 0.032(2) -0.0127(17)
C49 0.055(2) 0.060(2) 0.061(3) -0.0185(18) 0.035(2) -0.0213(17)
C50 0.060(2) 0.079(3) 0.076(3) -0.026(2) 0.045(2) -0.0262(19)
C51 0.062(2) 0.075(3) 0.058(3) -0.011(2) 0.032(2) 0.017(2)
C52 0.055(2) 0.071(3) 0.061(3) 0.013(2) 0.029(2) -0.0083(18)
C53 0.0308(15) 0.0307(15) 0.095(3) 0.0007(17) 0.0101(17) -0.0008(12)
C54 0.061(2) 0.065(2) 0.057(3) -0.0203(19) 0.036(2) -0.0177(18)
C55 0.071(2) 0.079(3) 0.064(3) -0.031(2) 0.042(2) -0.029(2)
C56 0.086(2) 0.0321(15) 0.034(2) -0.0040(14) 0.0119(19) -0.0025(16)
C57 0.079(3) 0.056(2) 0.138(5) -0.018(2) 0.081(3) -0.018(2)
C58 0.111(4) 0.066(3) 0.126(5) 0.033(3) 0.094(4) 0.027(3)
C59 0.140(4) 0.056(2) 0.133(5) 0.023(3) 0.116(4) 0.032(3)
C61 0.105(3) 0.057(2) 0.070(3) -0.023(2) 0.067(3) -0.028(2)
C62 0.149(4) 0.060(2) 0.086(4) -0.017(2) 0.092(4) -0.025(3)
C63 0.064(2) 0.050(2) 0.103(4) -0.022(2) 0.058(2) -0.0192(17)
C65 0.053(2) 0.292(9) 0.067(4) -0.084(5) 0.043(3) -0.071(4)
C66 0.136(5) 0.195(6) 0.157(7) -0.119(6) 0.124(5) -0.110(5)
C67 0.052(3) 0.352(11) 0.060(4) -0.091(5) 0.037(3) -0.078(4)
C69 0.146(5) 0.169(6) 0.159(7) -0.114(5) 0.130(5) -0.109(5)
C83 0.62(2) 0.346(14) 0.60(2) -0.402(17) 0.59(2) -0.407(17)
C86 0.56(2) 0.406(17) 0.60(3) -0.442(19) 0.56(2) -0.422(18)
C100 0.85(3) 0.136(7) 0.85(3) -0.259(13) 0.82(3) -0.262(13)
C109 0.82(3) 0.120(6) 0.81(3) -0.235(11) 0.80(3) -0.232(11)

loop_
_atom_type_symbol
_atom_type_description
_atom_type_scat_dispersion_real
_atom_type_scat_dispersion_imag
_atom_type_scat_source
C C 0.0033 0.0016 'International Tables Vol C Tables 4.2.6.8 and 6.1.1.4'
H H 0.0000 0.0000 'International Tables Vol C Tables 4.2.6.8 and 6.1.1.4'
N N 0.0061 0.0033 'International Tables Vol C Tables 4.2.6.8 and 6.1.1.4'
O O 0.0106 0.0060 'International Tables Vol C Tables 4.2.6.8 and 6.1.1.4'
Zn Zn 0.2839 1.4301 'International Tables Vol C Tables 4.2.6.8 and 6.1.1.4'

loop_
_geom_angle_atom_site_label_1
_geom_angle_atom_site_label_2
_geom_angle_atom_site_label_3
_geom_angle
_geom_angle_site_symmetry_1
_geom_angle_site_symmetry_3
O9 Zn1 O3 117.79(7) . .
O9 Zn1 O1 148.52(7) . .
O3 Zn1 O1 93.33(7) . .
O9 Zn1 N8 91.96(9) . .
O3 Zn1 N8 91.22(9) . .
O1 Zn1 N8 92.02(9) . .
O9 Zn1 N10 88.48(9) . .
O3 Zn1 N10 86.57(9) . .
O1 Zn1 N10 88.79(9) . .
N8 Zn1 N10 177.68(9) . .
O9 Zn1 O6 89.88(7) . .
O3 Zn1 O6 152.15(7) . .
O1 Zn1 O6 58.84(6) . .
N8 Zn1 O6 90.88(9) . .
N10 Zn1 O6 91.40(9) . .
O9 Zn1 C25 119.14(8) . .
O3 Zn1 C25 122.76(8) . .
O1 Zn1 C25 29.46(7) . .
N8 Zn1 C25 92.37(10) . .
N10 Zn1 C25 89.40(10) . .
O6 Zn1 C25 29.40(7) . .
O5 Zn2 O4 117.81(8) . .
O5 Zn2 O2 148.45(7) . .
O4 Zn2 O2 93.32(7) . .
O5 Zn2 N12 92.02(9) . .
O4 Zn2 N12 91.56(9) . .
O2 Zn2 N12 92.11(9) . .
O5 Zn2 N11 88.06(9) . .
O4 Zn2 N11 86.37(9) . .
O2 Zn2 N11 89.02(10) . .
N12 Zn2 N11 177.70(9) . .
O5 Zn2 O7 89.85(7) . .
O4 Zn2 O7 152.14(7) . .
O2 Zn2 O7 58.84(7) . .
N12 Zn2 O7 90.65(9) . .
N11 Zn2 O7 91.65(9) . .
O5 Zn2 C21 118.93(8) . .
O4 Zn2 C21 122.89(8) . .
O2 Zn2 C21 29.61(7) . .
N12 Zn2 C21 92.45(10) . .
N11 Zn2 C21 89.52(10) . .
O7 Zn2 C21 29.26(7) . .
C25 O1 Zn1 95.27(16) . .
C21 O2 Zn2 94.89(16) . .
C14 O3 Zn1 152.7(2) . .
C20 O4 Zn2 152.4(2) . .
C20 O5 Zn2 119.50(17) 3_666 .
C25 O6 Zn1 83.29(15) . .
C21 O7 Zn2 83.18(15) . .
C37 N8 C54 115.8(3) . .
C37 N8 Zn1 122.2(2) . .
C54 N8 Zn1 122.1(2) . .
C14 O9 Zn1 119.51(16) 3_565 .
C44 N10 C61 116.2(3) . .
C44 N10 Zn1 122.0(2) . .
C61 N10 Zn1 121.8(2) . .
C43 N11 C63 116.6(3) . .
C43 N11 Zn2 122.2(2) . .
C63 N11 Zn2 121.1(2) . .
C49 N12 C38 116.0(3) . .
C49 N12 Zn2 122.5(2) . .
C38 N12 Zn2 121.5(2) . .
C28 C13 C24 118.3(2) . .
C28 C13 H13 120.9 . .
C24 C13 H13 120.9 . .
O3 C14 O9 125.8(2) . 3_565
O3 C14 C29 117.9(2) . .
O9 C14 C29 116.3(2) 3_565 .
C26 C15 C29 117.8(2) . .
C26 C15 H15 121.1 . .
C29 C15 H15 121.1 . .
C28 C16 C27 118.0(2) . .
C28 C16 H16 121.0 . .
C27 C16 H16 121.0 . .
C26 C19 C32 118.1(2) . .
C26 C19 H19 120.9 . .
C32 C19 H19 121.0 . .
O4 C20 O5 125.7(2) . 3_666
O4 C20 C24 118.1(2) . .
O5 C20 C24 116.2(2) 3_666 .
O7 C21 O2 123.0(2) . .
O7 C21 C32 119.7(2) . .
O2 C21 C32 117.3(2) . .
O7 C21 Zn2 67.56(15) . .
O2 C21 Zn2 55.50(13) . .
C32 C21 Zn2 172.28(19) . .
C13 C24 C35 120.5(2) . .
C13 C24 C20 119.1(2) . .
C35 C24 C20 120.3(2) . .
O1 C25 O6 122.5(2) . .
O1 C25 C27 118.1(2) . .
O6 C25 C27 119.4(2) . .
O1 C25 Zn1 55.27(13) . .
O6 C25 Zn1 67.31(14) . .
C27 C25 Zn1 172.8(2) . .
C19 C26 C15 123.0(2) . .
C19 C26 N36 119.6(2) . .
C15 C26 N36 117.5(2) . .
C16 C27 C35 120.4(2) . .
C16 C27 C25 120.9(2) . .
C35 C27 C25 118.7(2) . .
C13 C28 C16 123.0(2) . .
C13 C28 N34 117.6(2) . .
C16 C28 N34 119.4(2) . .
C33 C29 C15 120.9(2) . .
C33 C29 C14 120.5(2) . .
C15 C29 C14 118.6(2) . .
N34 C30 N34 107.9(3) . 4_565
N34 C30 H30 126.0 . .
N34 C30 H30 126.0 4_565 .
N36 C31 N36 107.1(4) . 4_575
N36 C31 H31 126.4 . .
N36 C31 H31 126.4 4_575 .
C33 C32 C19 120.6(2) . .
C33 C32 C21 119.0(2) . .
C19 C32 C21 120.4(2) . .
C29 C33 C32 119.6(2) . .
C29 C33 H33 120.2 . .
C32 C33 H33 120.2 . .
C30 N34 C53 109.5(2) . .
C30 N34 C28 124.7(2) . .
C53 N34 C28 125.6(2) . .
C24 C35 C27 119.7(2) . .
C24 C35 H35 120.1 . .
C27 C35 H35 120.1 . .
C31 N36 C56 109.7(3) . .
C31 N36 C26 123.9(3) . .
C56 N36 C26 126.2(2) . .
N8 C37 C42 124.3(3) . .
N8 C37 H37 117.9 . .
C42 C37 H37 117.9 . .
N12 C38 C39 123.6(3) . .
N12 C38 H38 118.2 . .
C39 C38 H38 118.2 . .
C38 C39 C41 119.6(3) . .
C38 C39 H39 120.2 . .
C41 C39 H39 120.2 . .
C42 C40 C55 117.2(3) . .
C42 C40 C48 121.2(3) . .
C55 C40 C48 121.5(3) . .
C39 C41 C50 117.3(3) . .
C39 C41 C45 121.5(3) . .
C50 C41 C45 121.2(3) . .
C40 C42 C37 119.4(3) . .
C40 C42 H42 120.3 . .
C37 C42 H42 120.3 . .
N11 C43 C51 123.7(3) . .
N11 C43 H43 118.2 . .
C51 C43 H43 118.2 . .
N10 C44 C52 123.2(4) . .
N10 C44 H44 118.4 . .
C52 C44 H44 118.4 . .
C69 C45 C86 112.1(5) . .
C69 C45 C41 126.0(4) . .
C86 C45 C41 121.9(4) . .
C51 C46 C57 116.1(3) . .
C51 C46 C59 122.2(4) . .
C57 C46 C59 121.6(4) . .
C52 C47 C62 116.9(4) . .
C52 C47 C58 122.4(4) . .
C62 C47 C58 120.7(4) . .
C66 C48 C83 111.8(5) . .
C66 C48 C40 125.3(4) . .
C83 C48 C40 121.9(5) . .
N12 C49 C50 124.1(3) . .
N12 C49 H49 118.0 . .
C50 C49 H49 118.0 . .
C49 C50 C41 119.2(3) . .
C49 C50 H50 120.4 . .
C41 C50 H50 120.4 . .
C46 C51 C43 120.7(4) . .
C46 C51 H51 119.6 . .
C43 C51 H51 119.6 . .
C47 C52 C44 120.8(4) . .
C47 C52 H52 119.6 . .
C44 C52 H52 119.6 . .
C53 C53 N34 106.53(15) 4_565 .
C53 C53 H53 126.7 4_565 .
N34 C53 H53 126.7 . .
N8 C54 C55 124.4(3) . .
N8 C54 H54 117.8 . .
C55 C54 H54 117.8 . .
C54 C55 C40 118.8(3) . .
C54 C55 H55 120.6 . .
C40 C55 H55 120.6 . .
C56 C56 N36 106.71(16) 4_575 .
C56 C56 H56 126.6 4_575 .
N36 C56 H56 126.6 . .
C63 C57 C46 119.5(3) . .
C63 C57 H57 120.3 . .
C46 C57 H57 120.3 . .
C67 C58 C109 113.6(5) . .
C67 C58 C47 126.4(5) . .
C109 C58 C47 119.1(6) . .
C100 C59 C65 113.3(5) . .
C100 C59 C46 119.1(6) . .
C65 C59 C46 127.3(5) . .
N10 C61 C62 123.9(4) . .
N10 C61 H61 118.0 . .
C62 C61 H61 118.0 . .
C61 C62 C47 118.9(4) . .
C61 C62 H62 120.5 . .
C47 C62 H62 120.5 . .
N11 C63 C57 123.3(4) . .
N11 C63 H63 118.4 . .
C57 C63 H63 118.4 . .
C59 C65 C67 125.6(6) . 3_566
C59 C65 H65 117.2 . .
C67 C65 H65 117.2 3_566 .
C48 C66 C69 125.0(5) . 3_665
C48 C66 H66 117.5 . .
C69 C66 H66 117.5 3_665 .
C58 C67 C65 121.5(6) . 3_566
C58 C67 H67 119.2 . .
C65 C67 H67 119.2 3_566 .
C45 C69 C66 123.3(5) . 3_665
C45 C69 H69 118.3 . .
C66 C69 H69 118.3 3_665 .
C48 C83 C86 124.3(7) . 3_665
C48 C83 H83 117.8 . .
C86 C83 H83 117.8 3_665 .
C45 C86 C83 121.6(6) . 3_665
C45 C86 H86 119.2 . .
C83 C86 H86 119.2 3_665 .
C59 C100 C109 123.1(7) . 3_566
C59 C100 H100 118.5 . .
C109 C100 H100 118.5 3_566 .
C58 C109 C100 122.6(8) . 3_566
C58 C109 H109 118.7 . .
C100 C109 H109 118.7 3_566 .

loop_
_geom_bond_atom_site_label_1
_geom_bond_atom_site_label_2
_geom_bond_distance
_geom_bond_site_symmetry_2
Zn1 O9 2.0233(17) .
Zn1 O3 2.0540(19) .
Zn1 O1 2.0922(18) .
Zn1 N8 2.134(3) .
Zn1 N10 2.144(3) .
Zn1 O6 2.3551(19) .
Zn1 C25 2.535(3) .
Zn2 O5 2.0194(18) .
Zn2 O4 2.0468(19) .
Zn2 O2 2.0930(19) .
Zn2 N12 2.132(3) .
Zn2 N11 2.144(3) .
Zn2 O7 2.356(2) .
Zn2 C21 2.531(3) .
O1 C25 1.252(3) .
O2 C21 1.255(3) .
O3 C14 1.225(3) .
O4 C20 1.239(3) .
O5 C20 1.258(3) 3_666
O6 C25 1.253(3) .
O7 C21 1.246(3) .
N8 C37 1.319(4) .
N8 C54 1.328(4) .
O9 C14 1.257(3) 3_565
N10 C44 1.330(4) .
N10 C61 1.333(4) .
N11 C43 1.325(4) .
N11 C63 1.334(4) .
N12 C49 1.327(4) .
N12 C38 1.342(4) .
C13 C28 1.377(4) .
C13 C24 1.379(4) .
C13 H13 0.9300 .
C14 O9 1.257(3) 3_565
C14 C29 1.520(3) .
C15 C26 1.384(4) .
C15 C29 1.388(4) .
C15 H15 0.9300 .
C16 C28 1.380(4) .
C16 C27 1.381(4) .
C16 H16 0.9300 .
C19 C26 1.369(4) .
C19 C32 1.395(4) .
C19 H19 0.9300 .
C20 O5 1.258(3) 3_666
C20 C24 1.516(4) .
C21 C32 1.505(3) .
C24 C35 1.387(3) .
C25 C27 1.499(3) .
C26 N36 1.443(3) .
C27 C35 1.395(4) .
C28 N34 1.443(3) .
C29 C33 1.383(4) .
C30 N34 1.323(3) .
C30 N34 1.323(3) 4_565
C30 H30 0.9300 .
C31 N36 1.329(4) .
C31 N36 1.329(4) 4_575
C31 H31 0.9300 .
C32 C33 1.384(3) .
C33 H33 0.9300 .
N34 C53 1.384(4) .
C35 H35 0.9300 .
N36 C56 1.377(4) .
C37 C42 1.382(5) .
C37 H37 0.9300 .
C38 C39 1.373(5) .
C38 H38 0.9300 .
C39 C41 1.373(4) .
C39 H39 0.9300 .
C40 C42 1.356(5) .
C40 C55 1.397(5) .
C40 C48 1.500(5) .
C41 C50 1.384(5) .
C41 C45 1.492(5) .
C42 H42 0.9300 .
C43 C51 1.369(5) .
C43 H43 0.9300 .
C44 C52 1.367(5) .
C44 H44 0.9300 .
C45 C69 1.285(6) .
C45 C86 1.293(7) .
C46 C51 1.365(5) .
C46 C57 1.403(6) .
C46 C59 1.468(5) .
C47 C52 1.343(6) .
C47 C62 1.402(5) .
C47 C58 1.508(6) .
C48 C66 1.246(6) .
C49 C50 1.375(5) .
C49 H49 0.9300 .
C50 H50 0.9300 .
C51 H51 0.9300 .
C52 H52 0.9300 .
C53 C53 1.351(6) 4_565
C53 H53 0.9300 .
C54 C55 1.366(5) .
C54 H54 0.9300 .
C55 H55 0.9300 .
C56 C56 1.347(6) 4_575
C56 H56 0.9300 .
C57 C63 1.379(5) .
C57 H57 0.9300 .
C58 C67 1.291(8) .
C58 C109 1.313(9) .
C59 C100 1.265(10) .
C59 C65 1.284(7) .
C61 C62 1.357(5) .
C61 H61 0.9300 .
C62 H62 0.9300 .
C63 H63 0.9300 .
C65 C67 1.377(7) 3_566
C65 H65 0.9300 .
C66 C69 1.374(7) 3_665
C66 H66 0.9300 .
C67 C65 1.377(7) 3_566
C67 H67 0.9300 .
C69 C66 1.374(7) 3_665
C69 H69 0.9300 .
C83 C86 1.381(10) 3_665
C83 H83 0.9300 .
C86 C83 1.381(10) 3_665
C86 H86 0.9300 .
C100 H100 0.9300 .
C109 H109 0.9300 .

loop_
_geom_torsion_atom_site_label_1
_geom_torsion_atom_site_label_2
_geom_torsion_atom_site_label_3
_geom_torsion_atom_site_label_4
_geom_torsion
_geom_torsion_site_symmetry_1
_geom_torsion_site_symmetry_4
O9 Zn1 O1 C25 5.8(3) . .
O3 Zn1 O1 C25 177.41(19) . .
N8 Zn1 O1 C25 -91.3(2) . .
N10 Zn1 O1 C25 90.9(2) . .
O6 Zn1 O1 C25 -1.45(18) . .
O5 Zn2 O2 C21 6.1(3) . .
O4 Zn2 O2 C21 177.07(18) . .
N12 Zn2 O2 C21 -91.24(19) . .
N11 Zn2 O2 C21 90.77(19) . .
O7 Zn2 O2 C21 -1.76(17) . .
O9 Zn1 O3 C14 -90.1(4) . .
O1 Zn1 O3 C14 94.8(4) . .
N8 Zn1 O3 C14 2.8(4) . .
N10 Zn1 O3 C14 -176.6(4) . .
O6 Zn1 O3 C14 96.9(4) . .
C25 Zn1 O3 C14 96.4(4) . .
O5 Zn2 O4 C20 -90.4(4) . .
O2 Zn2 O4 C20 94.9(4) . .
N12 Zn2 O4 C20 2.7(4) . .
N11 Zn2 O4 C20 -176.3(4) . .
O7 Zn2 O4 C20 97.0(4) . .
C21 Zn2 O4 C20 96.6(4) . .
O4 Zn2 O5 C20 26.4(2) . 3_666
O2 Zn2 O5 C20 -163.8(2) . 3_666
N12 Zn2 O5 C20 -66.5(2) . 3_666
N11 Zn2 O5 C20 111.2(2) . 3_666
O7 Zn2 O5 C20 -157.1(2) . 3_666
C21 Zn2 O5 C20 -160.4(2) . 3_666
O9 Zn1 O6 C25 -174.8(2) . .
O3 Zn1 O6 C25 -1.0(3) . .
O1 Zn1 O6 C25 1.45(18) . .
N8 Zn1 O6 C25 93.28(19) . .
N10 Zn1 O6 C25 -86.3(2) . .
O5 Zn2 O7 C21 -174.12(19) . .
O4 Zn2 O7 C21 -0.7(3) . .
O2 Zn2 O7 C21 1.78(17) . .
N12 Zn2 O7 C21 93.86(19) . .
N11 Zn2 O7 C21 -86.07(19) . .
O9 Zn1 N8 C37 154.7(2) . .
O3 Zn1 N8 C37 36.9(2) . .
O1 Zn1 N8 C37 -56.5(2) . .
O6 Zn1 N8 C37 -115.4(2) . .
C25 Zn1 N8 C37 -86.0(2) . .
O9 Zn1 N8 C54 -25.8(3) . .
O3 Zn1 N8 C54 -143.7(3) . .
O1 Zn1 N8 C54 122.9(3) . .
O6 Zn1 N8 C54 64.1(3) . .
C25 Zn1 N8 C54 93.5(3) . .
O3 Zn1 O9 C14 25.7(2) . 3_565
O1 Zn1 O9 C14 -163.7(2) . 3_565
N8 Zn1 O9 C14 -66.7(2) . 3_565
N10 Zn1 O9 C14 111.1(2) . 3_565
O6 Zn1 O9 C14 -157.5(2) . 3_565
C25 Zn1 O9 C14 -160.5(2) . 3_565
O9 Zn1 N10 C44 21.3(3) . .
O3 Zn1 N10 C44 139.3(3) . .
O1 Zn1 N10 C44 -127.3(3) . .
O6 Zn1 N10 C44 -68.5(3) . .
C25 Zn1 N10 C44 -97.8(3) . .
O9 Zn1 N10 C61 -155.9(3) . .
O3 Zn1 N10 C61 -38.0(3) . .
O1 Zn1 N10 C61 55.4(3) . .
O6 Zn1 N10 C61 114.2(3) . .
C25 Zn1 N10 C61 84.9(3) . .
O5 Zn2 N11 C43 22.7(3) . .
O4 Zn2 N11 C43 140.7(3) . .
O2 Zn2 N11 C43 -125.9(3) . .
O7 Zn2 N11 C43 -67.1(3) . .
C21 Zn2 N11 C43 -96.3(3) . .
O5 Zn2 N11 C63 -156.8(3) . .
O4 Zn2 N11 C63 -38.7(3) . .
O2 Zn2 N11 C63 54.6(3) . .
O7 Zn2 N11 C63 113.4(3) . .
C21 Zn2 N11 C63 84.3(3) . .
O5 Zn2 N12 C49 -25.4(3) . .
O4 Zn2 N12 C49 -143.3(3) . .
O2 Zn2 N12 C49 123.3(3) . .
O7 Zn2 N12 C49 64.5(3) . .
C21 Zn2 N12 C49 93.7(3) . .
O5 Zn2 N12 C38 154.3(3) . .
O4 Zn2 N12 C38 36.4(3) . .
O2 Zn2 N12 C38 -56.9(3) . .
O7 Zn2 N12 C38 -115.8(3) . .
C21 Zn2 N12 C38 -86.6(3) . .
Zn1 O3 C14 O9 81.3(4) . 3_565
Zn1 O3 C14 C29 -99.1(4) . .
Zn2 O4 C20 O5 81.3(5) . 3_666
Zn2 O4 C20 C24 -98.6(4) . .
Zn2 O7 C21 O2 -3.0(3) . .
Zn2 O7 C21 C32 177.2(3) . .
Zn2 O2 C21 O7 3.4(3) . .
Zn2 O2 C21 C32 -176.8(2) . .
O5 Zn2 C21 O7 6.7(2) . .
O4 Zn2 C21 O7 179.61(17) . .
O2 Zn2 C21 O7 -176.9(3) . .
N12 Zn2 C21 O7 -86.95(19) . .
N11 Zn2 C21 O7 94.24(19) . .
O5 Zn2 C21 O2 -176.37(17) . .
O4 Zn2 C21 O2 -3.5(2) . .
N12 Zn2 C21 O2 89.96(18) . .
N11 Zn2 C21 O2 -88.85(19) . .
O7 Zn2 C21 O2 176.9(3) . .
C28 C13 C24 C35 -1.7(4) . .
C28 C13 C24 C20 175.8(3) . .
O4 C20 C24 C13 -177.8(3) . .
O5 C20 C24 C13 2.4(4) 3_666 .
O4 C20 C24 C35 -0.3(4) . .
O5 C20 C24 C35 179.8(3) 3_666 .
Zn1 O1 C25 O6 2.8(3) . .
Zn1 O1 C25 C27 -176.7(2) . .
Zn1 O6 C25 O1 -2.5(3) . .
Zn1 O6 C25 C27 177.0(3) . .
O9 Zn1 C25 O1 -176.53(17) . .
O3 Zn1 C25 O1 -3.1(2) . .
N8 Zn1 C25 O1 89.90(19) . .
N10 Zn1 C25 O1 -88.6(2) . .
O6 Zn1 C25 O1 177.5(3) . .
O9 Zn1 C25 O6 6.0(2) . .
O3 Zn1 C25 O6 179.45(17) . .
O1 Zn1 C25 O6 -177.5(3) . .
N8 Zn1 C25 O6 -87.58(19) . .
N10 Zn1 C25 O6 93.92(19) . .
C32 C19 C26 C15 0.1(5) . .
C32 C19 C26 N36 -179.1(3) . .
C29 C15 C26 C19 1.0(5) . .
C29 C15 C26 N36 -179.8(3) . .
C28 C16 C27 C35 -0.6(4) . .
C28 C16 C27 C25 -179.3(3) . .
O1 C25 C27 C16 -166.6(3) . .
O6 C25 C27 C16 13.9(5) . .
O1 C25 C27 C35 14.7(4) . .
O6 C25 C27 C35 -164.8(3) . .
C24 C13 C28 C16 0.4(5) . .
C24 C13 C28 N34 -179.6(3) . .
C27 C16 C28 C13 0.7(5) . .
C27 C16 C28 N34 -179.3(3) . .
C26 C15 C29 C33 -2.2(5) . .
C26 C15 C29 C14 176.4(3) . .
O3 C14 C29 C33 0.1(4) . .
O9 C14 C29 C33 179.7(3) 3_565 .
O3 C14 C29 C15 -178.5(3) . .
O9 C14 C29 C15 1.1(4) 3_565 .
C26 C19 C32 C33 -0.1(5) . .
C26 C19 C32 C21 -179.1(3) . .
O7 C21 C32 C33 -165.2(3) . .
O2 C21 C32 C33 15.0(4) . .
O7 C21 C32 C19 13.8(4) . .
O2 C21 C32 C19 -166.0(3) . .
C15 C29 C33 C32 2.3(5) . .
C14 C29 C33 C32 -176.2(3) . .
C19 C32 C33 C29 -1.2(5) . .
C21 C32 C33 C29 177.9(3) . .
N34 C30 N34 C53 1.4(5) 4_565 .
N34 C30 N34 C28 -173.7(2) 4_565 .
C13 C28 N34 C30 128.1(4) . .
C16 C28 N34 C30 -51.9(5) . .
C13 C28 N34 C53 -46.2(5) . .
C16 C28 N34 C53 133.8(4) . .
C13 C24 C35 C27 1.8(4) . .
C20 C24 C35 C27 -175.6(3) . .
C16 C27 C35 C24 -0.7(5) . .
C25 C27 C35 C24 178.0(3) . .
N36 C31 N36 C56 1.3(5) 4_575 .
N36 C31 N36 C26 -173.56(18) 4_575 .
C19 C26 N36 C31 -52.7(5) . .
C15 C26 N36 C31 128.0(3) . .
C19 C26 N36 C56 133.3(3) . .
C15 C26 N36 C56 -46.0(5) . .
C54 N8 C37 C42 -2.7(5) . .
Zn1 N8 C37 C42 176.8(3) . .
C49 N12 C38 C39 -3.8(5) . .
Zn2 N12 C38 C39 176.5(3) . .
N12 C38 C39 C41 -0.5(6) . .
C38 C39 C41 C50 4.3(6) . .
C38 C39 C41 C45 -174.1(4) . .
C55 C40 C42 C37 4.0(5) . .
C48 C40 C42 C37 -174.6(3) . .
N8 C37 C42 C40 -1.1(5) . .
C63 N11 C43 C51 2.2(6) . .
Zn2 N11 C43 C51 -177.3(3) . .
C61 N10 C44 C52 -0.2(5) . .
Zn1 N10 C44 C52 -177.6(3) . .
C39 C41 C45 C69 177.1(6) . .
C50 C41 C45 C69 -1.2(8) . .
C39 C41 C45 C86 0.3(12) . .
C50 C41 C45 C86 -178.0(11) . .
C42 C40 C48 C66 178.1(6) . .
C55 C40 C48 C66 -0.4(8) . .
C42 C40 C48 C83 9.8(11) . .
C55 C40 C48 C83 -168.6(10) . .
C38 N12 C49 C50 4.2(6) . .
Zn2 N12 C49 C50 -176.0(3) . .
N12 C49 C50 C41 -0.5(7) . .
C39 C41 C50 C49 -3.9(6) . .
C45 C41 C50 C49 174.5(4) . .
C57 C46 C51 C43 -3.4(6) . .
C59 C46 C51 C43 176.2(4) . .
N11 C43 C51 C46 0.6(6) . .
C62 C47 C52 C44 -3.8(6) . .
C58 C47 C52 C44 176.3(4) . .
N10 C44 C52 C47 2.0(6) . .
C30 N34 C53 C53 -0.8(3) . 4_565
C28 N34 C53 C53 174.2(3) . 4_565
C37 N8 C54 C55 3.8(6) . .
Zn1 N8 C54 C55 -175.7(3) . .
N8 C54 C55 C40 -1.0(7) . .
C42 C40 C55 C54 -3.0(6) . .
C48 C40 C55 C54 175.5(4) . .
C31 N36 C56 C56 -0.8(3) . 4_575
C26 N36 C56 C56 173.9(2) . 4_575
C51 C46 C57 C63 3.3(7) . .
C59 C46 C57 C63 -176.2(4) . .
C52 C47 C58 C67 -172.4(6) . .
C62 C47 C58 C67 7.7(9) . .
C52 C47 C58 C109 -3.6(11) . .
C62 C47 C58 C109 176.4(10) . .
C51 C46 C59 C100 -1.2(12) . .
C57 C46 C59 C100 178.3(11) . .
C51 C46 C59 C65 -174.8(6) . .
C57 C46 C59 C65 4.7(9) . .
C44 N10 C61 C62 0.3(6) . .
Zn1 N10 C61 C62 177.7(4) . .
N10 C61 C62 C47 -2.1(8) . .
C52 C47 C62 C61 3.8(7) . .
C58 C47 C62 C61 -176.2(4) . .
C43 N11 C63 C57 -2.1(6) . .
Zn2 N11 C63 C57 177.3(4) . .
C46 C57 C63 N11 -0.6(7) . .
C100 C59 C65 C67 -1.6(14) . 3_566
C46 C59 C65 C67 172.3(6) . 3_566
C83 C48 C66 C69 -3.2(15) . 3_665
C40 C48 C66 C69 -172.5(7) . 3_665
C109 C58 C67 C65 5.4(13) . 3_566
C47 C58 C67 C65 174.7(6) . 3_566
C86 C45 C69 C66 1.2(14) . 3_665
C41 C45 C69 C66 -175.9(7) . 3_665
C66 C48 C83 C86 13(2) . 3_665
C40 C48 C83 C86 -177.7(14) . 3_665
C69 C45 C86 C83 -10(2) . 3_665
C41 C45 C86 C83 167.2(14) . 3_665
C65 C59 C100 C109 2(2) . 3_566
C46 C59 C100 C109 -172.7(14) . 3_566
C67 C58 C109 C100 -6(2) . 3_566
C47 C58 C109 C100 -175.9(14) . 3_566

loop_
_platon_squeeze_void_nr
_platon_squeeze_void_average_x
_platon_squeeze_void_average_y
_platon_squeeze_void_average_z
_platon_squeeze_void_volume
_platon_squeeze_void_count_electrons
1 0.248 0.121 0.765 5391.2 771.5
